data_7008433
loop_
_publ_author_name
'Schneider, Daniel'
'Schuster, Oliver'
'Schmidbaur, Hubert'

_publ_section_title
;
 Bromination of (phosphine)gold(I) bromide complexes: stoichiometry and
 structure of products.
;
_journal_issue 11
_journal_name_full 'Dalton transactions (Cambridge, England : 2003)'
_journal_page_first 1940
_journal_page_last 1947
_journal_paper_doi 10.1039/b502861b
_journal_year 2005
_chemical_formula_sum 'C3 H9 Au I4 P'
_chemical_formula_weight 780.64
_chemical_name_systematic
;
?
;
_space_group_IT_number 14
_symmetry_cell_setting monoclinic
_symmetry_space_group_name_Hall '-P 2ybc'
_symmetry_space_group_name_H-M 'P 1 21/c 1'
_atom_sites_solution_hydrogens geom
_atom_sites_solution_primary direct
_atom_sites_solution_secondary difmap
_audit_creation_method SHELXL-97
_cell_angle_alpha 90.00
_cell_angle_beta 116.2520(9)
_cell_angle_gamma 90.00
_cell_formula_units_Z 8
_cell_length_a 7.71990(10)
_cell_length_b 23.7025(4)
_cell_length_c 15.9063(2)
_cell_measurement_reflns_used 59562
_cell_measurement_temperature 143(2)
_cell_volume 2610.35(7)
_computing_cell_refinement DENZO
_computing_data_collection XPRESS
_computing_data_reduction SCALEPACK
_computing_molecular_graphics SHELXTL-PLUS
_computing_publication_material 'SHELXL-97 (Sheldrick, 1997)'
_computing_structure_refinement 'SHELXL-97 (Sheldrick, 1997)'
_computing_structure_solution 'SHELXS-97 (Sheldrick, 1990)'
_diffrn_ambient_temperature 143(2)
_diffrn_measured_fraction_theta_full 0.935
_diffrn_measured_fraction_theta_max 0.935
_diffrn_measurement_device_type 'NONIUS DIP 2020'
_diffrn_measurement_method phi-rotation
_diffrn_radiation_monochromator graphite
_diffrn_radiation_source 'fine-focus sealed tube'
_diffrn_radiation_type MoK\a
_diffrn_radiation_wavelength 0.71073
_diffrn_reflns_av_R_equivalents 0.045
_diffrn_reflns_av_sigmaI/netI 0.0265
_diffrn_reflns_limit_h_max 9
_diffrn_reflns_limit_h_min -9
_diffrn_reflns_limit_k_max 28
_diffrn_reflns_limit_k_min -28
_diffrn_reflns_limit_l_max 19
_diffrn_reflns_limit_l_min -19
_diffrn_reflns_number 59562
_diffrn_reflns_theta_full 25.46
_diffrn_reflns_theta_max 25.46
_diffrn_reflns_theta_min 1.72
_exptl_absorpt_coefficient_mu 20.800
_exptl_absorpt_correction_T_max 0.763
_exptl_absorpt_correction_T_min 0.340
_exptl_absorpt_correction_type refdelf
_exptl_absorpt_process_details
;
Platon Delabs
(See: Walker, N. & Stuart, D. (1983) Acta Cryst. A39, 158-166)
;
_exptl_crystal_colour black
_exptl_crystal_density_diffrn 3.973
_exptl_crystal_density_method 'not measured'
_exptl_crystal_description needle
_exptl_crystal_F_000 2664
_exptl_crystal_size_max 0.70
_exptl_crystal_size_mid 0.20
_exptl_crystal_size_min 0.20
_refine_diff_density_max 3.041
_refine_diff_density_min -2.313
_refine_diff_density_rms 0.371
_refine_ls_extinction_method none
_refine_ls_goodness_of_fit_ref 1.240
_refine_ls_hydrogen_treatment riding
_refine_ls_matrix_type full
_refine_ls_number_parameters 169
_refine_ls_number_reflns 4522
_refine_ls_number_restraints 0
_refine_ls_restrained_S_all 1.240
_refine_ls_R_factor_all 0.0399
_refine_ls_R_factor_gt 0.0398
_refine_ls_shift/su_max 0.000
_refine_ls_shift/su_mean 0.000
_refine_ls_structure_factor_coef Fsqd
_refine_ls_weighting_details 'calc w=1/[\s^2^(Fo^2^)+(0.0502P)^2^+49.8084P] where P=(Fo^2^+2Fc^2^)/3'
_refine_ls_weighting_scheme calc
_refine_ls_wR_factor_gt 0.1076
_refine_ls_wR_factor_ref 0.1076
_reflns_number_gt 4512
_reflns_number_total 4522
_reflns_threshold_expression >2sigma(I)
_cod_data_source_file b502861b.txt
_cod_data_source_block 30p1cos
_cod_original_cell_volume 2610.35(6)
_cod_original_sg_symbol_H-M P2(1)/c
_cod_database_code 7008433

loop_
_symmetry_equiv_pos_as_xyz
'x, y, z'
'-x, y+1/2, -z+1/2'
'-x, -y, -z'
'x, -y-1/2, z-1/2'

loop_
_atom_site_label
_atom_site_type_symbol
_atom_site_fract_x
_atom_site_fract_y
_atom_site_fract_z
_atom_site_U_iso_or_equiv
_atom_site_adp_type
_atom_site_occupancy
_atom_site_symmetry_multiplicity
_atom_site_calc_flag
_atom_site_refinement_flags
_atom_site_disorder_assembly
_atom_site_disorder_group
Au1 Au -0.00823(6) 0.209902(16) 0.51663(3) 0.01573(13) Uani 1 1 d . . .
P1 P 0.1698(5) 0.25246(12) 0.4479(2) 0.0218(6) Uani 1 1 d . . .
I1 I 0.27490(11) -0.03524(3) 0.51461(5) 0.02190(18) Uani 1 1 d . . .
Au2 Au 0.80904(6) 0.056001(17) 0.04301(3) 0.01699(13) Uani 1 1 d . . .
P2 P 0.9580(4) 0.02478(12) 0.19854(19) 0.0186(6) Uani 1 1 d . . .
I2 I 0.31101(12) 0.07015(3) 0.58968(5) 0.02610(19) Uani 1 1 d . . .
I11 I -0.29671(12) 0.20214(4) 0.34877(5) 0.0281(2) Uani 1 1 d . . .
C11 C 0.231(2) 0.1983(6) 0.3862(10) 0.031(3) Uani 1 1 d . . .
H11A H 0.3203 0.2137 0.3632 0.046 Uiso 1 1 calc R . .
H11B H 0.1137 0.1849 0.3329 0.046 Uiso 1 1 calc R . .
H11C H 0.2934 0.1667 0.4287 0.046 Uiso 1 1 calc R . .
I12 I -0.22365(11) 0.16176(3) 0.58897(5) 0.02202(18) Uani 1 1 d . . .
C12 C 0.043(3) 0.3082(6) 0.3678(11) 0.041(4) Uani 1 1 d . . .
H12A H -0.0107 0.3343 0.3978 0.061 Uiso 1 1 calc R . .
H12B H -0.0616 0.2921 0.3115 0.061 Uiso 1 1 calc R . .
H12C H 0.1329 0.3285 0.3503 0.061 Uiso 1 1 calc R . .
I13 I 0.29183(12) 0.20618(3) 0.68157(5) 0.02509(19) Uani 1 1 d . . .
C13 C 0.391(2) 0.2871(5) 0.5248(11) 0.034(3) Uani 1 1 d . . .
H13A H 0.4440 0.3071 0.4873 0.051 Uiso 1 1 calc R . .
H13B H 0.4848 0.2589 0.5642 0.051 Uiso 1 1 calc R . .
H13C H 0.3655 0.3141 0.5645 0.051 Uiso 1 1 calc R . .
I21 I 0.71803(12) -0.04635(3) -0.02529(5) 0.02456(19) Uani 1 1 d . . .
C21 C 1.209(2) 0.0444(5) 0.2589(9) 0.030(3) Uani 1 1 d . . .
H21A H 1.2583 0.0353 0.3256 0.044 Uiso 1 1 calc R . .
H21B H 1.2216 0.0851 0.2517 0.044 Uiso 1 1 calc R . .
H21C H 1.2825 0.0237 0.2323 0.044 Uiso 1 1 calc R . .
I22 I 0.61756(12) 0.09661(4) -0.12930(5) 0.0285(2) Uani 1 1 d . . .
C22 C 0.835(2) 0.0540(6) 0.2616(10) 0.034(3) Uani 1 1 d . . .
H22A H 0.6991 0.0421 0.2316 0.051 Uiso 1 1 calc R . .
H22B H 0.8414 0.0953 0.2608 0.051 Uiso 1 1 calc R . .
H22C H 0.8961 0.0406 0.3265 0.051 Uiso 1 1 calc R . .
I23 I 0.91612(13) 0.15908(3) 0.10452(6) 0.0282(2) Uani 1 1 d . . .
C23 C 0.955(2) -0.0490(5) 0.2168(9) 0.032(3) Uani 1 1 d . . .
H23A H 1.0357 -0.0681 0.1921 0.048 Uiso 1 1 calc R . .
H23B H 0.8224 -0.0630 0.1844 0.048 Uiso 1 1 calc R . .
H23C H 1.0061 -0.0567 0.2841 0.048 Uiso 1 1 calc R . .

loop_
_atom_site_aniso_label
_atom_site_aniso_U_11
_atom_site_aniso_U_22
_atom_site_aniso_U_33
_atom_site_aniso_U_23
_atom_site_aniso_U_13
_atom_site_aniso_U_12
Au1 0.0177(3) 0.0128(2) 0.0144(2) 0.00060(14) 0.0049(2) 0.00133(14)
P1 0.0242(17) 0.0175(14) 0.0251(15) 0.0047(11) 0.0123(14) 0.0031(11)
I1 0.0226(4) 0.0209(4) 0.0212(4) -0.0006(3) 0.0088(3) -0.0033(3)
Au2 0.0198(3) 0.0141(2) 0.0149(2) 0.00223(14) 0.0057(2) 0.00082(15)
P2 0.0231(17) 0.0178(14) 0.0126(13) 0.0039(10) 0.0060(13) 0.0032(11)
I2 0.0289(5) 0.0228(4) 0.0265(4) -0.0045(3) 0.0123(4) -0.0045(3)
I11 0.0207(5) 0.0410(5) 0.0160(4) 0.0010(3) 0.0021(4) 0.0010(3)
C11 0.026(7) 0.032(7) 0.036(7) 0.000(5) 0.015(7) 0.005(5)
I12 0.0260(4) 0.0182(4) 0.0232(4) 0.0029(3) 0.0120(3) -0.0005(3)
C12 0.067(11) 0.021(6) 0.039(8) 0.009(6) 0.026(8) 0.006(7)
I13 0.0243(5) 0.0267(4) 0.0161(4) -0.0024(3) 0.0015(3) 0.0014(3)
C13 0.022(8) 0.019(6) 0.043(8) 0.005(5) -0.001(7) -0.006(5)
I21 0.0310(5) 0.0183(4) 0.0229(4) -0.0045(3) 0.0106(4) -0.0031(3)
C21 0.035(8) 0.028(6) 0.024(6) 0.001(5) 0.012(6) -0.001(5)
I22 0.0260(5) 0.0343(4) 0.0186(4) 0.0105(3) 0.0039(4) 0.0000(3)
C22 0.048(9) 0.031(7) 0.033(7) 0.009(5) 0.027(7) 0.009(6)
I23 0.0411(5) 0.0136(4) 0.0259(4) 0.0012(3) 0.0111(4) -0.0011(3)
C23 0.056(10) 0.015(6) 0.026(6) 0.002(5) 0.017(7) -0.007(5)

loop_
_atom_type_symbol
_atom_type_description
_atom_type_scat_dispersion_real
_atom_type_scat_dispersion_imag
_atom_type_scat_source
C C 0.0033 0.0016 'International Tables Vol C Tables 4.2.6.8 and 6.1.1.4'
Au Au -2.0133 8.8022 'International Tables Vol C Tables 4.2.6.8 and 6.1.1.4'
I I -0.4742 1.8119 'International Tables Vol C Tables 4.2.6.8 and 6.1.1.4'
P P 0.1023 0.0942 'International Tables Vol C Tables 4.2.6.8 and 6.1.1.4'
H H 0.0000 0.0000 'International Tables Vol C Tables 4.2.6.8 and 6.1.1.4'

loop_
_geom_angle_atom_site_label_1
_geom_angle_atom_site_label_2
_geom_angle_atom_site_label_3
_geom_angle
_geom_angle_site_symmetry_1
_geom_angle_site_symmetry_3
_geom_angle_publ_flag
P1 Au1 I11 87.95(8) . . ?
P1 Au1 I13 92.32(8) . . ?
I11 Au1 I13 173.52(3) . . ?
P1 Au1 I12 177.82(8) . . ?
I11 Au1 I12 89.91(3) . . ?
I13 Au1 I12 89.85(3) . . ?
C12 P1 C13 101.6(7) . . ?
C12 P1 C11 109.2(7) . . ?
C13 P1 C11 107.1(7) . . ?
C12 P1 Au1 113.8(6) . . ?
C13 P1 Au1 117.3(5) . . ?
C11 P1 Au1 107.4(5) . . ?
P2 Au2 I21 93.54(7) . . ?
P2 Au2 I23 88.50(7) . . ?
I21 Au2 I23 175.68(3) . . ?
P2 Au2 I22 174.73(8) . . ?
I21 Au2 I22 89.02(3) . . ?
I23 Au2 I22 89.26(3) . . ?
C23 P2 C22 103.9(6) . . ?
C23 P2 C21 104.8(7) . . ?
C22 P2 C21 108.2(7) . . ?
C23 P2 Au2 116.7(5) . . ?
C22 P2 Au2 109.5(5) . . ?
C21 P2 Au2 113.1(4) . . ?
P1 C11 H11A 109.5 . . ?
P1 C11 H11B 109.5 . . ?
H11A C11 H11B 109.5 . . ?
P1 C11 H11C 109.5 . . ?
H11A C11 H11C 109.5 . . ?
H11B C11 H11C 109.5 . . ?
P1 C12 H12A 109.5 . . ?
P1 C12 H12B 109.5 . . ?
H12A C12 H12B 109.5 . . ?
P1 C12 H12C 109.5 . . ?
H12A C12 H12C 109.5 . . ?
H12B C12 H12C 109.5 . . ?
P1 C13 H13A 109.5 . . ?
P1 C13 H13B 109.5 . . ?
H13A C13 H13B 109.5 . . ?
P1 C13 H13C 109.5 . . ?
H13A C13 H13C 109.5 . . ?
H13B C13 H13C 109.5 . . ?
P2 C21 H21A 109.5 . . ?
P2 C21 H21B 109.5 . . ?
H21A C21 H21B 109.5 . . ?
P2 C21 H21C 109.5 . . ?
H21A C21 H21C 109.5 . . ?
H21B C21 H21C 109.5 . . ?
P2 C22 H22A 109.5 . . ?
P2 C22 H22B 109.5 . . ?
H22A C22 H22B 109.5 . . ?
P2 C22 H22C 109.5 . . ?
H22A C22 H22C 109.5 . . ?
H22B C22 H22C 109.5 . . ?
P2 C23 H23A 109.5 . . ?
P2 C23 H23B 109.5 . . ?
H23A C23 H23B 109.5 . . ?
P2 C23 H23C 109.5 . . ?
H23A C23 H23C 109.5 . . ?
H23B C23 H23C 109.5 . . ?

loop_
_geom_bond_atom_site_label_1
_geom_bond_atom_site_label_2
_geom_bond_distance
_geom_bond_site_symmetry_2
_geom_bond_publ_flag
Au1 P1 2.330(3) . ?
Au1 I11 2.6196(9) . ?
Au1 I13 2.6231(9) . ?
Au1 I12 2.6617(8) . ?
P1 C12 1.795(14) . ?
P1 C13 1.801(14) . ?
P1 C11 1.804(13) . ?
I1 I2 2.7294(11) . ?
Au2 P2 2.340(3) . ?
Au2 I21 2.6238(8) . ?
Au2 I23 2.6257(8) . ?
Au2 I22 2.6532(8) . ?
P2 C23 1.775(12) . ?
P2 C22 1.799(13) . ?
P2 C21 1.800(14) . ?
C11 H11A 0.9800 . ?
C11 H11B 0.9800 . ?
C11 H11C 0.9800 . ?
C12 H12A 0.9800 . ?
C12 H12B 0.9800 . ?
C12 H12C 0.9800 . ?
C13 H13A 0.9800 . ?
C13 H13B 0.9800 . ?
C13 H13C 0.9800 . ?
C21 H21A 0.9800 . ?
C21 H21B 0.9800 . ?
C21 H21C 0.9800 . ?
C22 H22A 0.9800 . ?
C22 H22B 0.9800 . ?
C22 H22C 0.9800 . ?
C23 H23A 0.9800 . ?
C23 H23B 0.9800 . ?
C23 H23C 0.9800 . ?

loop_
_geom_torsion_atom_site_label_1
_geom_torsion_atom_site_label_2
_geom_torsion_atom_site_label_3
_geom_torsion_atom_site_label_4
_geom_torsion
_geom_torsion_site_symmetry_1
_geom_torsion_site_symmetry_2
_geom_torsion_site_symmetry_3
_geom_torsion_site_symmetry_4
_geom_torsion_publ_flag
I11 Au1 P1 C12 48.3(6) . . . . ?
I13 Au1 P1 C12 -138.2(6) . . . . ?
I12 Au1 P1 C12 36(2) . . . . ?
I11 Au1 P1 C13 166.7(5) . . . . ?
I13 Au1 P1 C13 -19.8(5) . . . . ?
I12 Au1 P1 C13 155(2) . . . . ?
I11 Au1 P1 C11 -72.6(5) . . . . ?
I13 Au1 P1 C11 100.9(5) . . . . ?
I12 Au1 P1 C11 -85(2) . . . . ?
I21 Au2 P2 C23 -1.3(6) . . . . ?
I23 Au2 P2 C23 -177.5(6) . . . . ?
I22 Au2 P2 C23 117.5(10) . . . . ?
I21 Au2 P2 C22 -118.9(5) . . . . ?
I23 Au2 P2 C22 64.9(5) . . . . ?
I22 Au2 P2 C22 -0.1(11) . . . . ?
I21 Au2 P2 C21 120.3(5) . . . . ?
I23 Au2 P2 C21 -55.8(5) . . . . ?
I22 Au2 P2 C21 -120.8(9) . . . . ?
